data_9007595
loop_
_publ_author_name
'Jeitschko, W.'
'Sleight, A. W.'

_publ_section_title
;
 Alpha stannous tungstate: Properties, crystal structure and relationship to
 ferroelectric SbTaO4 type compounds
;
_journal_name_full 'Acta Crystallographica, Section B'
_journal_page_first 2088
_journal_page_last 2094
_journal_paper_doi 10.1107/S0567740874006534
_journal_volume 30
_journal_year 1974
_chemical_formula_structural SbTaO4
_chemical_formula_sum 'O4 Sn W'
_space_group_IT_number 52
_symmetry_space_group_name_Hall '-P 2a 2bc'
_symmetry_space_group_name_H-M 'P n n a'
_cell_angle_alpha 90
_cell_angle_beta 90
_cell_angle_gamma 90
_cell_length_a 5.6270
_cell_length_b 11.6486
_cell_length_c 4.9973
_cell_formula_units_Z 4
_cell_volume 327.556
_database_code_amcsd 0009511
_exptl_crystal_density_diffrn 7.433
_cod_original_formula_sum 'Sn W O4'
_cod_database_code 9007595
_amcsd_formula_title SbTaO4

loop_
_space_group_symop_operation_xyz
x,y,z
1/2+x,1/2-y,1/2+z
1/2-x,1/2+y,1/2-z
-x,1/2+y,1/2+z
x,1/2-y,1/2-z
1/2+x,y,-z
1/2-x,-y,z
-x,-y,-z

loop_
_atom_site_aniso_label
_atom_site_aniso_U_11
_atom_site_aniso_U_22
_atom_site_aniso_U_33
_atom_site_aniso_U_12
_atom_site_aniso_U_13
_atom_site_aniso_U_23
Sn 0.01601 0.01141 0.00712 0.00282 0.00000 0.00000
W 0.00433 0.00516 0.00434 0.00000 -0.00043 0.00000

loop_
_atom_site_label
_atom_site_fract_x
_atom_site_fract_y
_atom_site_fract_z
_atom_site_U_iso_or_equiv
Sn 0.25000 0.00000 0.21960 ?
W 0.66770 0.25000 0.25000 ?
O1 0.37650 0.29870 0.99880 0.01127
O2 0.10190 0.39610 0.60370 0.00811

loop_
_cod_related_entry_id
_cod_related_entry_database
_cod_related_entry_code
1 AMCSD 0009511
